data_1534121
loop_
_publ_author_name
'Bharitkar, Yogesh P.'
'Das, Mohua'
'Kumari, Neha'
'Kumari, M. Padma'
'Hazra, Abhijit'
'Bhayye, Sagar S.'
'Natarajan, Ramalingam'
'Shah, Siddharth'
'Chatterjee, Sourav'
'Mondal, Nirup B.'

_publ_section_title
;
 Synthesis of Bis-pyrrolizidine-Fused Dispiro-oxindole Analogues of
 Curcumin via One-Pot Azomethine Ylide Cycloaddition: Experimental and
 Computational Approach toward Regio- and Diastereoselection.
;
_journal_issue 18
_journal_name_full 'Organic letters'
_journal_page_first 4440
_journal_page_last 4443
_journal_paper_doi 10.1021/acs.orglett.5b02085
_journal_volume 17
_journal_year 2015
_chemical_formula_moiety 'C45 H42 I2 N4 O8'
_chemical_formula_sum 'C45 H42 I2 N4 O8'
_chemical_formula_weight 1020.62
_space_group_crystal_system monoclinic
_space_group_IT_number 15
_space_group_name_Hall '-C 2yc'
_space_group_name_H-M_alt 'C 1 2/c 1'
_symmetry_space_group_name_Hall '-C 2yc'
_symmetry_space_group_name_H-M 'C 1 2/c 1'
_atom_sites_solution_hydrogens geom
_atom_sites_solution_primary direct
_audit_creation_date 2015-01-13
_audit_creation_method
;
Olex2 1.2
(compiled 2014.07.22 svn.r2960 for OlexSys, GUI svn.r4862)
;
_cell_angle_alpha 90
_cell_angle_beta 111.769(7)
_cell_angle_gamma 90
_cell_formula_units_Z 8
_cell_length_a 35.020(4)
_cell_length_b 16.0741(18)
_cell_length_c 20.002(3)
_cell_measurement_reflns_used 4526
_cell_measurement_temperature 296(2)
_cell_measurement_theta_max 16.146
_cell_measurement_theta_min 2.266
_cell_volume 10456(2)
_computing_cell_refinement 'SAINT v8.34A (Bruker, 2013)'
_computing_data_reduction 'SAINT v8.34A (Bruker, 2013)'
_computing_molecular_graphics 'Olex2 (Dolomanov et al., 2009)'
_computing_publication_material 'Olex2 (Dolomanov et al., 2009)'
_computing_structure_refinement 'ShelXL (Sheldrick, 2008)'
_computing_structure_solution 'ShelXT (Sheldrick, 2008)'
_diffrn_ambient_temperature 296.15
_diffrn_measured_fraction_theta_full 0.981
_diffrn_measured_fraction_theta_max 0.971
_diffrn_measurement_device_type 'Bruker APEX-II CCD'
_diffrn_measurement_method '\f and \w scans'
_diffrn_radiation_type MoK\a
_diffrn_radiation_wavelength 0.71073
_diffrn_reflns_av_R_equivalents 0.1494
_diffrn_reflns_av_unetI/netI 0.2184
_diffrn_reflns_laue_measured_fraction_full 0.981
_diffrn_reflns_laue_measured_fraction_max 0.971
_diffrn_reflns_limit_h_max 45
_diffrn_reflns_limit_h_min -44
_diffrn_reflns_limit_k_max 20
_diffrn_reflns_limit_k_min -20
_diffrn_reflns_limit_l_max 10
_diffrn_reflns_limit_l_min -25
_diffrn_reflns_number 61742
_diffrn_reflns_point_group_measured_fraction_full 0.981
_diffrn_reflns_point_group_measured_fraction_max 0.971
_diffrn_reflns_theta_full 26.000
_diffrn_reflns_theta_max 27.772
_diffrn_reflns_theta_min 1.252
_diffrn_standards_number 0
_exptl_absorpt_coefficient_mu 1.250
_exptl_absorpt_correction_T_max 0.7456
_exptl_absorpt_correction_T_min 0.5288
_exptl_absorpt_correction_type multi-scan
_exptl_absorpt_process_details
;
SADABS-2014/4 (Bruker,2014) was used for absorption correction.
wR2(int) was 0.1141 before and 0.0857 after correction.
The Ratio of minimum to maximum transmission is 0.7092.
The \l/2 correction factor is 0.00150.
;
_exptl_crystal_colour colourless
_exptl_crystal_colour_primary colourless
_exptl_crystal_density_diffrn 1.297
_exptl_crystal_description needle
_exptl_crystal_F_000 4080
_exptl_crystal_size_max 0.28
_exptl_crystal_size_mid 0.21
_exptl_crystal_size_min 0.16
_refine_diff_density_max 0.970
_refine_diff_density_min -0.845
_refine_diff_density_rms 0.105
_refine_ls_extinction_method none
_refine_ls_goodness_of_fit_ref 0.835
_refine_ls_hydrogen_treatment constr
_refine_ls_matrix_type full
_refine_ls_number_parameters 537
_refine_ls_number_reflns 11994
_refine_ls_number_restraints 72
_refine_ls_restrained_S_all 0.834
_refine_ls_R_factor_all 0.2643
_refine_ls_R_factor_gt 0.0822
_refine_ls_shift/su_max 0.002
_refine_ls_shift/su_mean 0.000
_refine_ls_structure_factor_coef Fsqd
_refine_ls_weighting_details 'w=1/[\s^2^(Fo^2^)+(0.2000P)^2^] where P=(Fo^2^+2Fc^2^)/3'
_refine_ls_weighting_scheme calc
_refine_ls_wR_factor_gt 0.2268
_refine_ls_wR_factor_ref 0.3508
_reflns_Friedel_coverage 0.000
_reflns_number_gt 3472
_reflns_number_total 11994
_reflns_threshold_expression 'I > 2\s(I)'
_cod_data_source_file ol5b02085_si_006.cif
_cod_data_source_block CL_cy_4Bc_0m_a_sq
_cod_database_code 1534121
_shelx_space_group_comment
;
The symmetry employed for this shelxl refinement is uniquely defined
by the following loop, which should always be used as a source of
symmetry information in preference to the above space-group names.
They are only intended as comments.
;
_olex2_refinement_description
;
1. Fixed Uiso
 At 1.2 times of:
  All C(H) groups, All C(H,H) groups, All N(H) groups
 At 1.5 times of:
  All C(H,H,H) groups, All O(H) groups
2. Restrained distances
 C35-C34 \\sim C34-C33 \\sim C33-C32 \\sim C37-C32 \\sim C37-C36
 with sigma of 0.02
3. Rigid bond restraints
 C33, C34, C35, C36, C37, C32, N1, C31, O3, C00Z
 with sigma for 1-2 distances of 0.01 and sigma for 1-3 distances of 0.01
4. Uiso/Uaniso restraints and constraints
C33 \\sim C34 \\sim C35 \\sim C36 \\sim C37 \\sim N1 \\sim C31 \\sim O3: within
1.7A with sigma of 0.04 and sigma for terminal atoms of 0.08
5.a Ternary CH refined with riding coordinates:
 C2(H2), C3(H3A), C8(H8), C25(H25), C26(H26), C27(H27)
5.b Secondary CH2 refined with riding coordinates:
 C5(H5A,H5B), C6(H6A,H6B), C7(H7A,H7B), C28(H28A,H28B), C29(H29A,H29B),
 C30(H30A,H30B)
5.c Aromatic/amide H refined with riding coordinates:
 N1(H1A), N3(H3), C12(H12), C14(H14), C15(H15), C17(H17), C20(H20), C21(H21),
 C23(H23), C34(H34), C36(H36), C37(H37), C39(H39), C40(H40), C42(H42)
5.d Idealised Me refined as rotating group:
 C22(H22A,H22B,H22C), C44(H44A,H44B,H44C)
5.e Idealised tetrahedral OH refined as rotating group:
 O1(H1), O4(H4), O7(H7)
;
_shelx_shelxl_version_number 2014/7
_olex2_submission_special_instructions 'No special instructions were received'

loop_
_space_group_symop_operation_xyz
'x, y, z'
'-x, y, -z+1/2'
'x+1/2, y+1/2, z'
'-x+1/2, y+1/2, -z+1/2'
'-x, -y, -z'
'x, -y, z-1/2'
'-x+1/2, -y+1/2, -z'
'x+1/2, -y+1/2, z-1/2'

loop_
_atom_site_label
_atom_site_type_symbol
_atom_site_fract_x
_atom_site_fract_y
_atom_site_fract_z
_atom_site_U_iso_or_equiv
_atom_site_adp_type
_atom_site_occupancy
_atom_site_site_symmetry_order
_atom_site_calc_flag
_atom_site_refinement_flags_posn
_atom_site_refinement_flags_adp
I1 I 0.27001(3) 0.90369(5) 0.43578(4) 0.0966(4) Uani 1 1 d . .
I2 I 0.51300(3) 0.48837(8) 0.36547(7) 0.1421(6) Uani 1 1 d . .
O1 O 0.3090(2) 0.4906(4) 0.2596(4) 0.0717(19) Uani 1 1 d . .
H1 H 0.3229 0.4709 0.2990 0.108 Uiso 1 1 calc GR .
O2 O 0.3219(2) 0.3375(4) 0.2404(4) 0.080(2) Uani 1 1 d . .
O3 O 0.3476(4) 0.1265(6) 0.2280(7) 0.141(4) Uani 1 1 d . U
O4 O 0.2651(2) 0.4512(5) -0.1552(4) 0.087(2) Uani 1 1 d . .
H4 H 0.2678 0.5015 -0.1584 0.130 Uiso 1 1 calc GR .
O5 O 0.3344(3) 0.5402(5) -0.0793(4) 0.087(2) Uani 1 1 d . .
O6 O 0.3586(2) 0.7545(5) 0.1446(4) 0.082(2) Uani 1 1 d . .
O7 O 0.1566(2) 0.7069(6) 0.0032(4) 0.089(2) Uani 1 1 d . .
H7 H 0.1595 0.7313 -0.0305 0.133 Uiso 1 1 calc GR .
O8 O 0.2192(2) 0.6472(5) -0.0280(3) 0.078(2) Uani 1 1 d . .
N1 N 0.3942(4) 0.1869(8) 0.3327(6) 0.117(3) Uani 1 1 d . U
H1A H 0.3899 0.1574 0.3650 0.140 Uiso 1 1 calc R .
N2 N 0.4078(3) 0.1943(5) 0.1723(5) 0.079(3) Uani 1 1 d . .
N3 N 0.3404(2) 0.8686(6) 0.1924(4) 0.070(2) Uani 1 1 d . .
H3 H 0.3451 0.9052 0.1650 0.084 Uiso 1 1 calc R .
N4 N 0.3824(2) 0.7131(5) 0.2999(4) 0.063(2) Uani 1 1 d . .
C00Z C 0.3928(3) 0.2416(6) 0.2218(5) 0.069(3) Uani 1 1 d . U
C1 C 0.3323(3) 0.5106(6) 0.2264(5) 0.063(3) Uani 1 1 d . .
C2 C 0.3428(3) 0.6015(6) 0.2210(5) 0.054(2) Uani 1 1 d . .
H2 H 0.3440 0.6104 0.1734 0.064 Uiso 1 1 calc R .
C3 C 0.3130(3) 0.6652(6) 0.2311(5) 0.056(3) Uani 1 1 d . .
H3A H 0.3077 0.6476 0.2736 0.067 Uiso 1 1 calc R .
C4 C 0.3404(3) 0.7455(6) 0.2537(5) 0.059(3) Uani 1 1 d . .
C5 C 0.3922(4) 0.7120(8) 0.3802(5) 0.088(4) Uani 1 1 d . .
H5A H 0.3677 0.7024 0.3907 0.105 Uiso 1 1 calc R .
H5B H 0.4049 0.7637 0.4025 0.105 Uiso 1 1 calc R .
C6 C 0.4222(3) 0.6392(7) 0.4053(6) 0.077(3) Uani 1 1 d . .
H6A H 0.4489 0.6530 0.4041 0.093 Uiso 1 1 calc R .
H6B H 0.4255 0.6213 0.4534 0.093 Uiso 1 1 calc R .
C7 C 0.4005(3) 0.5740(7) 0.3497(5) 0.075(3) Uani 1 1 d . .
H7A H 0.3778 0.5495 0.3594 0.090 Uiso 1 1 calc R .
H7B H 0.4193 0.5303 0.3485 0.090 Uiso 1 1 calc R .
C8 C 0.3849(3) 0.6243(7) 0.2777(5) 0.071(3) Uani 1 1 d . .
H8 H 0.4055 0.6208 0.2556 0.085 Uiso 1 1 calc R .
C9 C 0.3471(3) 0.7870(7) 0.1879(5) 0.059(3) Uani 1 1 d . .
C10 C 0.3248(3) 0.8892(7) 0.2470(5) 0.064(3) Uani 1 1 d . .
C11 C 0.3246(3) 0.8161(5) 0.2853(5) 0.053(2) Uani 1 1 d . .
C12 C 0.3090(3) 0.8198(6) 0.3397(5) 0.059(3) Uani 1 1 d . .
H12 H 0.3075 0.7721 0.3649 0.071 Uiso 1 1 calc R .
C13 C 0.2956(3) 0.8953(6) 0.3559(5) 0.063(3) Uani 1 1 d . .
C14 C 0.2971(3) 0.9670(6) 0.3173(6) 0.077(3) Uani 1 1 d . .
H14 H 0.2873 1.0169 0.3282 0.092 Uiso 1 1 calc R .
C15 C 0.3128(3) 0.9650(7) 0.2624(6) 0.076(3) Uani 1 1 d . .
H15 H 0.3150 1.0128 0.2379 0.091 Uiso 1 1 calc R .
C16 C 0.2707(3) 0.6739(5) 0.1696(5) 0.052(2) Uani 1 1 d . .
C17 C 0.2667(3) 0.6558(6) 0.0993(5) 0.062(3) Uani 1 1 d . .
H17 H 0.2892 0.6372 0.0894 0.075 Uiso 1 1 calc R .
C18 C 0.2277(3) 0.6661(6) 0.0427(5) 0.063(3) Uani 1 1 d . .
C19 C 0.1950(3) 0.6946(6) 0.0580(5) 0.063(3) Uani 1 1 d . .
C20 C 0.1995(3) 0.7121(7) 0.1290(6) 0.073(3) Uani 1 1 d . .
H20 H 0.1772 0.7302 0.1397 0.088 Uiso 1 1 calc R .
C21 C 0.2379(3) 0.7019(6) 0.1834(5) 0.061(3) Uani 1 1 d . .
H21 H 0.2411 0.7146 0.2305 0.074 Uiso 1 1 calc R .
C22 C 0.2516(4) 0.6117(7) -0.0475(6) 0.084(3) Uani 1 1 d . .
H22A H 0.2628 0.5638 -0.0181 0.125 Uiso 1 1 calc GR .
H22B H 0.2730 0.6523 -0.0400 0.125 Uiso 1 1 calc GR .
H22C H 0.2407 0.5956 -0.0972 0.125 Uiso 1 1 calc GR .
C23 C 0.3502(3) 0.4480(6) 0.1964(5) 0.060(3) Uani 1 1 d . .
H23 H 0.3671 0.4642 0.1721 0.072 Uiso 1 1 calc R .
C24 C 0.3434(3) 0.3666(7) 0.2021(5) 0.060(3) Uani 1 1 d . .
C25 C 0.3580(4) 0.2968(6) 0.1675(6) 0.072(3) Uani 1 1 d . .
H25 H 0.3343 0.2604 0.1439 0.087 Uiso 1 1 calc R .
C26 C 0.3765(3) 0.3201(6) 0.1104(5) 0.067(3) Uani 1 1 d . .
H26 H 0.3990 0.3598 0.1318 0.081 Uiso 1 1 calc R .
C27 C 0.3948(3) 0.2357(6) 0.1001(5) 0.067(3) Uani 1 1 d . .
H27 H 0.3735 0.2023 0.0644 0.080 Uiso 1 1 calc R .
C28 C 0.4335(4) 0.2375(8) 0.0818(6) 0.087(4) Uani 1 1 d . .
H28A H 0.4268 0.2278 0.0308 0.104 Uiso 1 1 calc R .
H28B H 0.4475 0.2906 0.0947 0.104 Uiso 1 1 calc R .
C29 C 0.4604(4) 0.1669(10) 0.1268(8) 0.126(5) Uani 1 1 d . .
H29A H 0.4893 0.1774 0.1375 0.151 Uiso 1 1 calc R .
H29B H 0.4530 0.1138 0.1023 0.151 Uiso 1 1 calc R .
C30 C 0.4507(5) 0.1689(8) 0.1941(7) 0.107(4) Uani 1 1 d . .
H30A H 0.4547 0.1144 0.2164 0.128 Uiso 1 1 calc R .
H30B H 0.4684 0.2083 0.2284 0.128 Uiso 1 1 calc R .
C31 C 0.3747(5) 0.1757(9) 0.2595(9) 0.100(4) Uani 1 1 d . U
C32 C 0.4215(4) 0.2515(9) 0.3467(6) 0.093(3) Uani 1 1 d . U
C33 C 0.4229(3) 0.2879(7) 0.2837(5) 0.075(3) Uani 1 1 d . U
C34 C 0.4491(3) 0.3532(7) 0.2878(6) 0.082(3) Uani 1 1 d . U
H34 H 0.4507 0.3761 0.2463 0.099 Uiso 1 1 calc R .
C35 C 0.4735(4) 0.3846(9) 0.3560(7) 0.105(4) Uani 1 1 d . U
C36 C 0.4718(5) 0.3481(11) 0.4180(7) 0.128(5) Uani 1 1 d . U
H36 H 0.4883 0.3686 0.4630 0.153 Uiso 1 1 calc R .
C37 C 0.4458(4) 0.2822(11) 0.4134(7) 0.129(5) Uani 1 1 d . U
H37 H 0.4447 0.2584 0.4550 0.155 Uiso 1 1 calc R .
C38 C 0.3462(3) 0.3565(6) 0.0404(5) 0.055(2) Uani 1 1 d . .
C39 C 0.3084(3) 0.3200(7) 0.0024(6) 0.070(3) Uani 1 1 d . .
H39 H 0.3007 0.2724 0.0206 0.084 Uiso 1 1 calc R .
C40 C 0.2823(3) 0.3525(7) -0.0615(6) 0.073(3) Uani 1 1 d . .
H40 H 0.2576 0.3257 -0.0865 0.087 Uiso 1 1 calc R .
C41 C 0.2920(3) 0.4237(7) -0.0892(5) 0.068(3) Uani 1 1 d . .
C42 C 0.3547(3) 0.4327(6) 0.0156(5) 0.069(3) Uani 1 1 d . .
H42 H 0.3782 0.4618 0.0431 0.083 Uiso 1 1 calc R .
C43 C 0.3284(3) 0.4664(7) -0.0502(6) 0.064(3) Uani 1 1 d . .
C44 C 0.3714(4) 0.5896(8) -0.0373(8) 0.110(4) Uani 1 1 d . .
H44A H 0.3704 0.6034 0.0087 0.165 Uiso 1 1 calc GR .
H44B H 0.3719 0.6397 -0.0630 0.165 Uiso 1 1 calc GR .
H44C H 0.3956 0.5575 -0.0306 0.165 Uiso 1 1 calc GR .

loop_
_atom_site_aniso_label
_atom_site_aniso_U_11
_atom_site_aniso_U_22
_atom_site_aniso_U_33
_atom_site_aniso_U_23
_atom_site_aniso_U_13
_atom_site_aniso_U_12
I1 0.1366(9) 0.0863(7) 0.0833(6) -0.0016(4) 0.0600(5) 0.0297(5)
I2 0.1005(9) 0.1379(10) 0.1583(11) -0.0651(8) 0.0136(7) 0.0099(6)
O1 0.095(6) 0.072(5) 0.063(4) -0.004(4) 0.046(4) 0.001(4)
O2 0.109(6) 0.074(5) 0.082(5) 0.012(4) 0.063(4) -0.001(4)
O3 0.202(11) 0.078(7) 0.186(9) 0.004(6) 0.121(8) -0.043(6)
O4 0.091(6) 0.099(6) 0.074(5) 0.008(4) 0.035(4) 0.001(5)
O5 0.121(7) 0.075(6) 0.077(5) 0.009(4) 0.048(4) -0.007(5)
O6 0.103(6) 0.098(6) 0.060(4) 0.008(4) 0.048(4) 0.000(4)
O7 0.088(6) 0.125(7) 0.059(5) 0.011(4) 0.034(4) 0.019(5)
O8 0.090(5) 0.099(6) 0.053(4) -0.012(4) 0.034(4) 0.007(4)
N1 0.146(10) 0.134(10) 0.105(6) 0.054(6) 0.087(6) 0.024(6)
N2 0.109(8) 0.052(5) 0.084(6) 0.010(4) 0.047(5) 0.027(5)
N3 0.077(6) 0.072(7) 0.069(5) 0.018(4) 0.037(4) -0.003(5)
N4 0.065(6) 0.066(6) 0.058(5) 0.001(4) 0.024(4) -0.002(5)
C00Z 0.098(8) 0.056(6) 0.071(5) 0.005(5) 0.053(5) 0.005(5)
C1 0.085(8) 0.070(8) 0.042(5) 0.006(5) 0.031(5) 0.022(6)
C2 0.053(6) 0.048(6) 0.062(6) 0.014(4) 0.024(5) 0.005(5)
C3 0.078(7) 0.057(6) 0.048(5) -0.001(4) 0.039(5) 0.005(6)
C4 0.073(8) 0.051(6) 0.060(6) 0.001(5) 0.032(5) -0.001(5)
C5 0.096(9) 0.114(10) 0.040(5) -0.009(6) 0.010(5) 0.018(8)
C6 0.072(8) 0.083(8) 0.070(7) 0.002(6) 0.019(6) 0.014(7)
C7 0.081(8) 0.061(7) 0.078(7) 0.009(6) 0.022(6) 0.007(6)
C8 0.077(8) 0.075(8) 0.067(7) 0.005(5) 0.034(6) 0.006(6)
C9 0.071(7) 0.054(7) 0.058(6) 0.017(5) 0.033(5) -0.001(6)
C10 0.068(7) 0.065(8) 0.061(6) -0.004(5) 0.024(5) -0.009(6)
C11 0.067(7) 0.036(5) 0.060(6) 0.001(4) 0.029(5) -0.007(5)
C12 0.066(7) 0.064(7) 0.048(5) 0.001(5) 0.022(5) 0.008(5)
C13 0.093(8) 0.038(6) 0.059(6) -0.004(5) 0.030(5) 0.007(5)
C14 0.094(9) 0.047(7) 0.080(8) -0.003(6) 0.023(6) -0.001(6)
C15 0.103(9) 0.051(7) 0.077(8) 0.007(6) 0.037(7) -0.016(6)
C16 0.065(7) 0.046(6) 0.058(6) -0.007(4) 0.036(5) -0.007(5)
C17 0.081(8) 0.053(6) 0.062(6) -0.002(5) 0.037(6) 0.010(5)
C18 0.067(8) 0.073(7) 0.058(6) -0.004(5) 0.035(6) -0.004(6)
C19 0.061(7) 0.068(7) 0.066(7) 0.006(5) 0.030(6) 0.007(6)
C20 0.063(8) 0.101(9) 0.068(7) -0.004(6) 0.040(6) -0.007(6)
C21 0.077(8) 0.062(7) 0.058(6) -0.010(5) 0.040(6) -0.006(6)
C22 0.108(10) 0.089(9) 0.060(7) -0.003(6) 0.038(6) 0.005(7)
C23 0.074(7) 0.055(7) 0.068(6) 0.008(5) 0.046(5) 0.009(5)
C24 0.074(7) 0.061(7) 0.055(6) 0.011(5) 0.035(5) 0.010(6)
C25 0.107(9) 0.052(7) 0.080(7) 0.009(5) 0.060(6) 0.001(6)
C26 0.086(8) 0.056(7) 0.072(7) -0.002(5) 0.044(6) -0.007(6)
C27 0.097(9) 0.047(6) 0.064(6) -0.005(5) 0.037(6) -0.002(6)
C28 0.110(10) 0.087(9) 0.089(8) -0.001(7) 0.066(7) 0.001(8)
C29 0.103(12) 0.159(15) 0.125(12) 0.016(11) 0.054(9) 0.018(11)
C30 0.133(13) 0.098(10) 0.108(10) 0.007(8) 0.068(9) 0.038(9)
C31 0.131(12) 0.076(9) 0.123(8) 0.025(7) 0.080(7) 0.007(6)
C32 0.102(10) 0.109(10) 0.082(6) 0.036(6) 0.049(6) 0.054(6)
C33 0.096(8) 0.068(7) 0.069(5) 0.008(5) 0.039(5) 0.018(5)
C34 0.090(8) 0.081(8) 0.070(6) 0.001(5) 0.023(5) 0.010(5)
C35 0.081(8) 0.128(10) 0.088(7) -0.015(6) 0.012(6) 0.035(6)
C36 0.108(12) 0.200(15) 0.066(6) -0.025(8) 0.022(7) 0.047(8)
C37 0.098(12) 0.223(17) 0.078(6) 0.029(8) 0.045(7) 0.052(8)
C38 0.067(7) 0.050(6) 0.052(5) -0.003(5) 0.026(5) 0.003(5)
C39 0.069(8) 0.073(8) 0.079(8) -0.010(6) 0.041(6) -0.001(7)
C40 0.071(8) 0.087(9) 0.068(7) -0.026(6) 0.035(6) -0.030(7)
C41 0.078(8) 0.080(8) 0.054(6) 0.002(6) 0.034(6) 0.000(7)
C42 0.098(9) 0.057(7) 0.059(6) -0.003(5) 0.036(6) 0.005(6)
C43 0.074(8) 0.060(7) 0.068(7) -0.010(6) 0.038(6) -0.011(6)
C44 0.135(12) 0.075(9) 0.122(11) 0.010(8) 0.050(9) -0.030(9)

loop_
_atom_type_symbol
_atom_type_description
_atom_type_scat_dispersion_real
_atom_type_scat_dispersion_imag
_atom_type_scat_source
C C 0.0033 0.0016 'International Tables Vol C Tables 4.2.6.8 and 6.1.1.4'
H H 0.0000 0.0000 'International Tables Vol C Tables 4.2.6.8 and 6.1.1.4'
I I -0.4742 1.8119 'International Tables Vol C Tables 4.2.6.8 and 6.1.1.4'
N N 0.0061 0.0033 'International Tables Vol C Tables 4.2.6.8 and 6.1.1.4'
O O 0.0106 0.0060 'International Tables Vol C Tables 4.2.6.8 and 6.1.1.4'

loop_
_geom_angle_atom_site_label_1
_geom_angle_atom_site_label_2
_geom_angle_atom_site_label_3
_geom_angle
C1 O1 H1 109.5
C41 O4 H4 109.5
C43 O5 C44 117.5(9)
C19 O7 H7 109.5
C18 O8 C22 118.3(8)
C31 N1 H1A 124.7
C32 N1 H1A 124.7
C32 N1 C31 110.6(10)
C00Z N2 C27 111.0(8)
C30 N2 C00Z 121.4(9)
C30 N2 C27 108.9(9)
C9 N3 H3 123.1
C9 N3 C10 113.7(8)
C10 N3 H3 123.1
C4 N4 C5 116.1(7)
C4 N4 C8 107.2(7)
C8 N4 C5 106.7(7)
N2 C00Z C25 101.8(8)
N2 C00Z C31 106.4(8)
N2 C00Z C33 119.5(9)
C25 C00Z C31 111.3(9)
C33 C00Z C25 114.8(9)
C33 C00Z C31 103.0(10)
O1 C1 C2 119.9(8)
O1 C1 C23 120.6(9)
C23 C1 C2 119.5(9)
C1 C2 H2 107.9
C1 C2 C3 116.3(8)
C1 C2 C8 111.6(8)
C3 C2 H2 107.9
C3 C2 C8 104.9(8)
C8 C2 H2 107.9
C2 C3 H3A 106.3
C2 C3 C4 102.5(7)
C2 C3 C16 117.2(7)
C4 C3 H3A 106.3
C4 C3 C16 117.3(7)
C16 C3 H3A 106.3
N4 C4 C3 104.1(7)
N4 C4 C9 104.2(7)
N4 C4 C11 115.4(8)
C9 C4 C3 111.9(7)
C11 C4 C3 117.5(8)
C11 C4 C9 103.1(8)
N4 C5 H5A 111.3
N4 C5 H5B 111.3
N4 C5 C6 102.4(8)
H5A C5 H5B 109.2
C6 C5 H5A 111.3
C6 C5 H5B 111.3
C5 C6 H6A 111.5
C5 C6 H6B 111.5
H6A C6 H6B 109.4
C7 C6 C5 101.1(8)
C7 C6 H6A 111.5
C7 C6 H6B 111.5
C6 C7 H7A 111.1
C6 C7 H7B 111.1
C6 C7 C8 103.2(9)
H7A C7 H7B 109.1
C8 C7 H7A 111.1
C8 C7 H7B 111.1
N4 C8 C2 107.5(8)
N4 C8 C7 104.9(8)
N4 C8 H8 108.7
C2 C8 C7 118.0(9)
C2 C8 H8 108.7
C7 C8 H8 108.7
O6 C9 N3 126.0(8)
O6 C9 C4 127.9(9)
N3 C9 C4 106.0(8)
N3 C10 C11 107.7(9)
C15 C10 N3 128.1(10)
C15 C10 C11 124.1(10)
C10 C11 C4 108.9(8)
C12 C11 C4 132.6(8)
C12 C11 C10 118.3(9)
C11 C12 H12 120.4
C11 C12 C13 119.2(9)
C13 C12 H12 120.4
C12 C13 I1 120.6(7)
C14 C13 I1 118.6(8)
C14 C13 C12 120.6(10)
C13 C14 H14 119.3
C15 C14 C13 121.3(10)
C15 C14 H14 119.3
C10 C15 C14 116.2(10)
C10 C15 H15 121.9
C14 C15 H15 121.9
C17 C16 C3 119.6(8)
C17 C16 C21 120.0(9)
C21 C16 C3 120.4(9)
C16 C17 H17 120.5
C16 C17 C18 119.1(9)
C18 C17 H17 120.5
O8 C18 C17 124.9(9)
C19 C18 O8 115.3(9)
C19 C18 C17 119.8(9)
O7 C19 C20 118.8(9)
C18 C19 O7 120.9(9)
C18 C19 C20 120.3(10)
C19 C20 H20 120.5
C21 C20 C19 118.9(9)
C21 C20 H20 120.5
C16 C21 H21 119.1
C20 C21 C16 121.9(10)
C20 C21 H21 119.1
O8 C22 H22A 109.5
O8 C22 H22B 109.5
O8 C22 H22C 109.5
H22A C22 H22B 109.5
H22A C22 H22C 109.5
H22B C22 H22C 109.5
C1 C23 H23 119.0
C24 C23 C1 122.1(9)
C24 C23 H23 119.0
O2 C24 C25 111.1(8)
C23 C24 O2 122.8(9)
C23 C24 C25 126.0(8)
C00Z C25 H25 107.3
C24 C25 C00Z 114.4(9)
C24 C25 H25 107.3
C26 C25 C00Z 102.4(8)
C26 C25 C24 117.6(8)
C26 C25 H25 107.3
C25 C26 H26 108.9
C25 C26 C27 101.1(7)
C25 C26 C38 115.4(8)
C27 C26 H26 108.9
C38 C26 H26 108.9
C38 C26 C27 113.3(8)
N2 C27 C26 104.7(7)
N2 C27 H27 109.7
N2 C27 C28 105.1(9)
C26 C27 H27 109.7
C28 C27 C26 117.6(9)
C28 C27 H27 109.7
C27 C28 H28A 110.9
C27 C28 H28B 110.9
H28A C28 H28B 108.9
C29 C28 C27 104.4(10)
C29 C28 H28A 110.9
C29 C28 H28B 110.9
C28 C29 H29A 111.3
C28 C29 H29B 111.3
C28 C29 C30 102.4(11)
H29A C29 H29B 109.2
C30 C29 H29A 111.3
C30 C29 H29B 111.3
N2 C30 C29 106.7(11)
N2 C30 H30A 110.4
N2 C30 H30B 110.4
C29 C30 H30A 110.4
C29 C30 H30B 110.4
H30A C30 H30B 108.6
O3 C31 N1 128.4(13)
O3 C31 C00Z 124.6(13)
N1 C31 C00Z 107.0(13)
N1 C32 C33 112.7(11)
N1 C32 C37 127.1(12)
C37 C32 C33 120.2(13)
C32 C33 C00Z 106.7(10)
C34 C33 C00Z 132.9(9)
C34 C33 C32 120.4(11)
C33 C34 H34 120.5
C33 C34 C35 118.9(11)
C35 C34 H34 120.5
C34 C35 I2 120.5(11)
C34 C35 C36 120.0(14)
C36 C35 I2 119.5(9)
C35 C36 H36 119.7
C37 C36 C35 120.7(13)
C37 C36 H36 119.7
C32 C37 H37 120.1
C36 C37 C32 119.7(14)
C36 C37 H37 120.1
C39 C38 C26 122.5(9)
C39 C38 C42 117.5(9)
C42 C38 C26 119.8(9)
C38 C39 H39 119.3
C38 C39 C40 121.4(10)
C40 C39 H39 119.3
C39 C40 H40 119.4
C41 C40 C39 121.1(10)
C41 C40 H40 119.4
C40 C41 O4 118.1(10)
C43 C41 O4 122.2(10)
C43 C41 C40 119.7(10)
C38 C42 H42 119.3
C38 C42 C43 121.4(10)
C43 C42 H42 119.3
O5 C43 C41 116.0(10)
O5 C43 C42 125.5(10)
C41 C43 C42 118.5(10)
O5 C44 H44A 109.5
O5 C44 H44B 109.5
O5 C44 H44C 109.5
H44A C44 H44B 109.5
H44A C44 H44C 109.5
H44B C44 H44C 109.5

loop_
_geom_bond_atom_site_label_1
_geom_bond_atom_site_label_2
_geom_bond_distance
I1 C13 2.107(10)
I2 C35 2.129(15)
O1 H1 0.8200
O1 C1 1.270(11)
O2 C24 1.345(11)
O3 C31 1.215(16)
O4 H4 0.8200
O4 C41 1.379(11)
O5 C43 1.372(12)
O5 C44 1.484(14)
O6 C9 1.201(11)
O7 H7 0.8200
O7 C19 1.399(12)
O8 C18 1.367(11)
O8 C22 1.446(12)
N1 H1A 0.8600
N1 C31 1.379(18)
N1 C32 1.367(16)
N2 C00Z 1.489(12)
N2 C27 1.499(12)
N2 C30 1.457(14)
N3 H3 0.8600
N3 C9 1.342(12)
N3 C10 1.429(12)
N4 C4 1.511(12)
N4 C5 1.513(12)
N4 C8 1.506(13)
C00Z C25 1.573(14)
C00Z C31 1.565(16)
C00Z C33 1.492(14)
C1 C2 1.520(13)
C1 C23 1.430(13)
C2 H2 0.9800
C2 C3 1.526(12)
C2 C8 1.534(13)
C3 H3A 0.9800
C3 C4 1.571(13)
C3 C16 1.541(13)
C4 C9 1.568(12)
C4 C11 1.501(12)
C5 H5A 0.9700
C5 H5B 0.9700
C5 C6 1.528(14)
C6 H6A 0.9700
C6 H6B 0.9700
C6 C7 1.511(14)
C7 H7A 0.9700
C7 H7B 0.9700
C7 C8 1.564(14)
C8 H8 0.9800
C10 C11 1.405(12)
C10 C15 1.361(14)
C11 C12 1.389(12)
C12 H12 0.9300
C12 C13 1.382(12)
C13 C14 1.398(13)
C14 H14 0.9300
C14 C15 1.400(15)
C15 H15 0.9300
C16 C17 1.392(12)
C16 C21 1.355(12)
C17 H17 0.9300
C17 C18 1.424(13)
C18 C19 1.370(13)
C19 C20 1.399(13)
C20 H20 0.9300
C20 C21 1.389(13)
C21 H21 0.9300
C22 H22A 0.9600
C22 H22B 0.9600
C22 H22C 0.9600
C23 H23 0.9300
C23 C24 1.343(13)
C24 C25 1.502(13)
C25 H25 0.9800
C25 C26 1.555(13)
C26 H26 0.9800
C26 C27 1.547(13)
C26 C38 1.527(13)
C27 H27 0.9800
C27 C28 1.531(14)
C28 H28A 0.9700
C28 H28B 0.9700
C28 C29 1.535(17)
C29 H29A 0.9700
C29 H29B 0.9700
C29 C30 1.507(17)
C30 H30A 0.9700
C30 H30B 0.9700
C32 C33 1.407(11)
C32 C37 1.379(13)
C33 C34 1.377(11)
C34 H34 0.9300
C34 C35 1.408(11)
C35 C36 1.394(19)
C36 H36 0.9300
C36 C37 1.377(13)
C37 H37 0.9300
C38 C39 1.388(13)
C38 C42 1.394(13)
C39 H39 0.9300
C39 C40 1.369(14)
C40 H40 0.9300
C40 C41 1.368(14)
C41 C43 1.401(14)
C42 H42 0.9300
C42 C43 1.404(14)
C44 H44A 0.9600
C44 H44B 0.9600
C44 H44C 0.9600

loop_
_geom_torsion_atom_site_label_1
_geom_torsion_atom_site_label_2
_geom_torsion_atom_site_label_3
_geom_torsion_atom_site_label_4
_geom_torsion
I1 C13 C14 C15 -178.5(8)
I2 C35 C36 C37 178.6(12)
O1 C1 C2 C3 -21.8(13)
O1 C1 C2 C8 98.5(11)
O1 C1 C23 C24 -0.4(15)
O2 C24 C25 C00Z -70.6(11)
O2 C24 C25 C26 169.3(9)
O4 C41 C43 O5 4.1(14)
O4 C41 C43 C42 -178.0(9)
O7 C19 C20 C21 -178.5(9)
O8 C18 C19 O7 -3.1(14)
O8 C18 C19 C20 176.9(9)
N1 C32 C33 C00Z 0.3(13)
N1 C32 C33 C34 -179.2(11)
N1 C32 C37 C36 -179.9(14)
N2 C00Z C25 C24 -166.2(8)
N2 C00Z C25 C26 -37.9(10)
N2 C00Z C31 O3 -56.3(17)
N2 C00Z C31 N1 125.4(11)
N2 C00Z C33 C32 -117.1(10)
N2 C00Z C33 C34 62.3(16)
N2 C27 C28 C29 23.2(12)
N3 C10 C11 C4 -0.6(11)
N3 C10 C11 C12 -177.4(8)
N3 C10 C15 C14 177.6(9)
N4 C4 C9 O6 61.2(13)
N4 C4 C9 N3 -114.3(8)
N4 C4 C11 C10 109.4(9)
N4 C4 C11 C12 -74.5(13)
N4 C5 C6 C7 -45.8(11)
C00Z N2 C27 C26 8.8(11)
C00Z N2 C27 C28 133.3(9)
C00Z N2 C30 C29 -149.9(11)
C00Z C25 C26 C27 43.2(10)
C00Z C25 C26 C38 165.9(8)
C00Z C33 C34 C35 178.6(11)
C1 C2 C3 C4 157.8(7)
C1 C2 C3 C16 -72.2(10)
C1 C2 C8 N4 -146.3(7)
C1 C2 C8 C7 -28.1(12)
C1 C23 C24 O2 -4.7(15)
C1 C23 C24 C25 174.8(10)
C2 C1 C23 C24 177.2(9)
C2 C3 C4 N4 -36.5(8)
C2 C3 C4 C9 75.4(9)
C2 C3 C4 C11 -165.6(8)
C2 C3 C16 C17 -28.3(12)
C2 C3 C16 C21 154.1(8)
C3 C2 C8 N4 -19.6(10)
C3 C2 C8 C7 98.6(10)
C3 C4 C9 O6 -50.7(14)
C3 C4 C9 N3 133.7(8)
C3 C4 C11 C10 -127.1(8)
C3 C4 C11 C12 49.1(14)
C3 C16 C17 C18 -178.4(8)
C3 C16 C21 C20 178.7(9)
C4 N4 C5 C6 150.8(8)
C4 N4 C8 C2 -3.8(10)
C4 N4 C8 C7 -130.2(8)
C4 C3 C16 C17 94.3(10)
C4 C3 C16 C21 -83.3(10)
C4 C11 C12 C13 -178.3(10)
C5 N4 C4 C3 -94.1(9)
C5 N4 C4 C9 148.5(9)
C5 N4 C4 C11 36.2(11)
C5 N4 C8 C2 121.1(9)
C5 N4 C8 C7 -5.2(11)
C5 C6 C7 C8 42.3(11)
C6 C7 C8 N4 -23.3(11)
C6 C7 C8 C2 -142.9(9)
C8 N4 C4 C3 24.9(9)
C8 N4 C4 C9 -92.5(8)
C8 N4 C4 C11 155.2(8)
C8 N4 C5 C6 31.5(11)
C8 C2 C3 C4 34.1(9)
C8 C2 C3 C16 164.0(8)
C9 N3 C10 C11 5.5(11)
C9 N3 C10 C15 -176.2(10)
C9 C4 C11 C10 -3.5(10)
C9 C4 C11 C12 172.7(10)
C10 N3 C9 O6 176.8(10)
C10 N3 C9 C4 -7.6(11)
C10 C11 C12 C13 -2.4(13)
C11 C4 C9 O6 -177.9(10)
C11 C4 C9 N3 6.6(10)
C11 C10 C15 C14 -4.3(16)
C11 C12 C13 I1 178.1(7)
C11 C12 C13 C14 1.3(15)
C12 C13 C14 C15 -1.6(16)
C13 C14 C15 C10 2.9(16)
C15 C10 C11 C4 -179.0(10)
C15 C10 C11 C12 4.2(15)
C16 C3 C4 N4 -166.4(7)
C16 C3 C4 C9 -54.4(11)
C16 C3 C4 C11 64.5(10)
C16 C17 C18 O8 -177.1(9)
C16 C17 C18 C19 0.9(14)
C17 C16 C21 C20 1.0(14)
C17 C18 C19 O7 178.6(9)
C17 C18 C19 C20 -1.3(15)
C18 C19 C20 C21 1.5(16)
C19 C20 C21 C16 -1.3(16)
C21 C16 C17 C18 -0.8(13)
C22 O8 C18 C17 2.0(14)
C22 O8 C18 C19 -176.1(9)
C23 C1 C2 C3 160.6(9)
C23 C1 C2 C8 -79.1(11)
C23 C24 C25 C00Z 109.8(11)
C23 C24 C25 C26 -10.3(16)
C24 C25 C26 C27 169.5(9)
C24 C25 C26 C38 -67.8(12)
C25 C00Z C31 O3 53.8(17)
C25 C00Z C31 N1 -124.6(11)
C25 C00Z C33 C32 121.6(9)
C25 C00Z C33 C34 -58.9(15)
C25 C26 C27 N2 -32.2(10)
C25 C26 C27 C28 -148.3(9)
C25 C26 C38 C39 -48.7(12)
C25 C26 C38 C42 126.2(9)
C26 C27 C28 C29 139.1(10)
C26 C38 C39 C40 -177.9(9)
C26 C38 C42 C43 177.2(9)
C27 N2 C00Z C25 18.1(11)
C27 N2 C00Z C31 134.8(10)
C27 N2 C00Z C33 -109.4(10)
C27 N2 C30 C29 -19.2(14)
C27 C26 C38 C39 67.2(12)
C27 C26 C38 C42 -117.9(10)
C27 C28 C29 C30 -34.2(14)
C28 C29 C30 N2 33.1(15)
C30 N2 C00Z C25 147.9(10)
C30 N2 C00Z C31 -95.4(12)
C30 N2 C00Z C33 20.4(14)
C30 N2 C27 C26 -127.3(9)
C30 N2 C27 C28 -2.9(11)
C31 N1 C32 C33 -1.1(15)
C31 N1 C32 C37 178.3(13)
C31 C00Z C25 C24 80.9(12)
C31 C00Z C25 C26 -150.8(9)
C31 C00Z C33 C32 0.4(11)
C31 C00Z C33 C34 179.9(12)
C32 N1 C31 O3 -176.9(14)
C32 N1 C31 C00Z 1.3(14)
C32 C33 C34 C35 -2.0(17)
C33 C00Z C25 C24 -35.7(12)
C33 C00Z C25 C26 92.6(10)
C33 C00Z C31 O3 177.3(13)
C33 C00Z C31 N1 -1.0(12)
C33 C32 C37 C36 -1(2)
C33 C34 C35 I2 -177.7(8)
C33 C34 C35 C36 1.8(18)
C34 C35 C36 C37 -1(2)
C35 C36 C37 C32 0(2)
C37 C32 C33 C00Z -179.1(11)
C37 C32 C33 C34 1.4(18)
C38 C26 C27 N2 -156.3(8)
C38 C26 C27 C28 87.6(12)
C38 C39 C40 C41 -1.9(16)
C38 C42 C43 O5 -179.2(9)
C38 C42 C43 C41 3.1(14)
C39 C38 C42 C43 -7.6(14)
C39 C40 C41 O4 177.4(9)
C39 C40 C41 C43 -3.0(16)
C40 C41 C43 O5 -175.6(9)
C40 C41 C43 C42 2.3(15)
C42 C38 C39 C40 7.0(14)
C44 O5 C43 C41 176.5(9)
C44 O5 C43 C42 -1.2(15)
